data_7060894
loop_
_publ_author_name
'Trivedi, Manoj'
'Dubey, Santosh Kumar'
'Kaur, Gurmeet'
'Rath, Nigam P.'

_publ_section_title
;
 Ru(ii)- and Ru(iv)-dmso complexes catalyze efficient and selective
 aqueous-phase nitrile hydration reactions under mild conditions
;
_journal_issue 37
_journal_name_full 'New Journal of Chemistry'
_journal_page_first 17339
_journal_page_last 17346
_journal_paper_doi 10.1039/D1NJ03041H
_journal_volume 45
_journal_year 2021
_chemical_formula_moiety 'C8 H21 Cl2 N O3 Ru S3'
_chemical_formula_sum 'C8 H21 Cl2 N O3 Ru S3'
_chemical_formula_weight 447.41
_space_group_crystal_system orthorhombic
_space_group_IT_number 29
_space_group_name_Hall 'P 2c -2ac'
_space_group_name_H-M_alt 'P c a 21'
_atom_sites_solution_hydrogens geom
_audit_creation_method SHELXL-2013
_audit_update_record
;
2021-06-14 deposited with the CCDC.	2021-08-04 downloaded from the CCDC.
;
_cell_angle_alpha 90
_cell_angle_beta 90
_cell_angle_gamma 90
_cell_formula_units_Z 4
_cell_length_a 13.6347(3)
_cell_length_b 10.9933(2)
_cell_length_c 11.3070(2)
_cell_measurement_reflns_used 1544
_cell_measurement_temperature 293(2)
_cell_measurement_theta_max 29.1524
_cell_measurement_theta_min 2.9433
_cell_volume 1694.81(6)
_computing_cell_refinement
;
CrysAlisPro, Agilent Technologies,
Version 1.171.34.49 (release 20-01-2011 CrysAlis171 .NET)
(compiled Jan 20 2011,15:58:25)
;
_computing_data_collection
;
CrysAlisPro, Agilent Technologies,
Version 1.171.34.49 (release 20-01-2011 CrysAlis171 .NET)
(compiled Jan 20 2011,15:58:25)
;
_computing_data_reduction
;
CrysAlisPro, Agilent Technologies,
Version 1.171.34.49 (release 20-01-2011 CrysAlis171 .NET)
(compiled Jan 20 2011,15:58:25)
;
_computing_molecular_graphics
;
O. V. Dolomanov, L. J. Bourhis, R. J. Gildea, J. A. K. Howard and H. Puschmann,
OLEX2: a complete structure solution, refinement and analysis program.
J. Appl. Cryst. (2009). 42, 339-341.
;
_computing_publication_material
;
O. V. Dolomanov, L. J. Bourhis, R. J. Gildea, J. A. K. Howard and H. Puschmann,
OLEX2: a complete structure solution, refinement and analysis program.
J. Appl. Cryst. (2009). 42, 339-341.
;
_computing_structure_refinement 'SHELXL-2013 (Sheldrick, 2008)'
_computing_structure_solution 'SHELXS-97 (Sheldrick, 2008)'
_diffrn_ambient_temperature 293(2)
_diffrn_detector_area_resol_mean 15.9853
_diffrn_measured_fraction_theta_full 0.999
_diffrn_measured_fraction_theta_max 0.999
_diffrn_measurement_device_type 'Xcalibur, Sapphire3'
_diffrn_measurement_method '\w scans'
_diffrn_radiation_type MoK\a
_diffrn_radiation_wavelength 0.71073
_diffrn_reflns_av_R_equivalents 0.0443
_diffrn_reflns_av_unetI/netI 0.0251
_diffrn_reflns_Laue_measured_fraction_full 0.999
_diffrn_reflns_Laue_measured_fraction_max 0.999
_diffrn_reflns_limit_h_max 16
_diffrn_reflns_limit_h_min -16
_diffrn_reflns_limit_k_max 13
_diffrn_reflns_limit_k_min -13
_diffrn_reflns_limit_l_max 13
_diffrn_reflns_limit_l_min -13
_diffrn_reflns_number 22348
_diffrn_reflns_point_group_measured_fraction_full 0.999
_diffrn_reflns_point_group_measured_fraction_max 0.999
_diffrn_reflns_theta_full 25.000
_diffrn_reflns_theta_max 24.998
_diffrn_reflns_theta_min 2.985
_diffrn_source 'Enhance (Mo) X-ray Source'
_exptl_absorpt_coefficient_mu 1.608
_exptl_absorpt_correction_T_max 1.00000
_exptl_absorpt_correction_T_min 0.96348
_exptl_absorpt_correction_type multi-scan
_exptl_absorpt_process_details
;
CrysAlisPro, Agilent Technologies,
Version 1.171.34.49 (release 20-01-2011 CrysAlis171 .NET)
(compiled Jan 20 2011,15:58:25)
Empirical absorption correction using spherical harmonics,
 implemented in SCALE3 ABSPACK scaling algorithm.
;
_exptl_crystal_colour Yellow
_exptl_crystal_density_diffrn 1.753
_exptl_crystal_density_method 'not measured'
_exptl_crystal_description Needle
_exptl_crystal_F_000 904
_exptl_crystal_size_max 0.20
_exptl_crystal_size_mid 0.15
_exptl_crystal_size_min 0.10
_refine_diff_density_max 0.276
_refine_diff_density_min -0.265
_refine_diff_density_rms 0.052
_refine_ls_abs_structure_details
;
 Flack x determined using 1277 quotients [(I+)-(I-)]/[(I+)+(I-)]
 (Parsons and Flack (2004), Acta Cryst. A60, s61).
;
_refine_ls_abs_structure_Flack 1.04(2)
_refine_ls_extinction_coef 0.0008(2)
_refine_ls_extinction_expression Fc^*^=kFc[1+0.001xFc^2^\l^3^/sin(2\q)]^-1/4^
_refine_ls_extinction_method SHELXL
_refine_ls_goodness_of_fit_ref 0.966
_refine_ls_hydrogen_treatment constr
_refine_ls_matrix_type full
_refine_ls_number_parameters 165
_refine_ls_number_reflns 2974
_refine_ls_number_restraints 1
_refine_ls_restrained_S_all 0.966
_refine_ls_R_factor_all 0.0263
_refine_ls_R_factor_gt 0.0246
_refine_ls_shift/su_max 0.013
_refine_ls_shift/su_mean 0.001
_refine_ls_structure_factor_coef Fsqd
_refine_ls_weighting_details 'w=1/[\s^2^(Fo^2^)+(0.0371P)^2^+0.8485P] where P=(Fo^2^+2Fc^2^)/3'
_refine_ls_weighting_scheme calc
_refine_ls_wR_factor_gt 0.0609
_refine_ls_wR_factor_ref 0.0620
_reflns_Friedel_coverage 0.892
_reflns_Friedel_fraction_full 1.000
_reflns_Friedel_fraction_max 1.000
_reflns_number_gt 2840
_reflns_number_total 2974
_reflns_threshold_expression 'I > 2\s(I)'
_cod_data_source_file d1nj03041h2.cif
_cod_data_source_block Compound_2
_cod_depositor_comments 'Adding full bibliography for 7060893--7060895.cif.'
_cod_database_code 7060894
_shelx_space_group_comment
;
The symmetry employed for this shelxl refinement is uniquely defined
by the following loop, which should always be used as a source of
symmetry information in preference to the above space-group names.
They are only intended as comments.
;
_shelxl_version_number 2013-4

loop_
_space_group_symop_operation_xyz
'x, y, z'
'-x, -y, z+1/2'
'x+1/2, -y, z'
'-x+1/2, y, z+1/2'

loop_
_atom_site_label
_atom_site_type_symbol
_atom_site_fract_x
_atom_site_fract_y
_atom_site_fract_z
_atom_site_U_iso_or_equiv
_atom_site_adp_type
_atom_site_occupancy
_atom_site_site_symmetry_order
_atom_site_calc_flag
_atom_site_refinement_flags_posn
_atom_site_refinement_flags_adp
_atom_site_refinement_flags_occupancy
_atom_site_disorder_assembly
_atom_site_disorder_group
Ru1 Ru -0.00513(3) 0.78394(4) 0.21058(7) 0.02329(14) Uani 1 1 d . . . . .
Cl1 Cl -0.09861(12) 0.82185(15) 0.38870(13) 0.0426(4) Uani 1 1 d . . . . .
Cl2 Cl 0.14207(12) 0.82114(15) 0.32754(16) 0.0463(4) Uani 1 1 d . . . . .
S1 S -0.14151(11) 0.76439(13) 0.09567(13) 0.0310(3) Uani 1 1 d . . . . .
S2 S 0.09603(10) 0.75738(13) 0.05289(13) 0.0297(3) Uani 1 1 d . . . . .
S3 S -0.00827(10) 0.58034(14) 0.25545(15) 0.0326(3) Uani 1 1 d . . . . .
O1 O -0.1653(3) 0.6444(4) 0.0456(4) 0.0491(11) Uani 1 1 d . . . . .
O2 O 0.0536(3) 0.7215(4) -0.0619(4) 0.0438(11) Uani 1 1 d . . . . .
O3 O 0.0277(4) 0.4928(4) 0.1667(4) 0.0532(12) Uani 1 1 d . . . . .
N1 N -0.0106(3) 0.9726(5) 0.1849(4) 0.0325(13) Uani 1 1 d . . . . .
C1 C -0.0410(6) 1.2033(6) 0.1631(6) 0.0537(18) Uani 1 1 d . . . . .
H1A H -0.0591 1.2200 0.0826 0.080 Uiso 1 1 calc R U . . .
H1B H 0.0171 1.2481 0.1828 0.080 Uiso 1 1 calc R U . . .
H1C H -0.0935 1.2271 0.2148 0.080 Uiso 1 1 calc R U . . .
C2 C -0.0223(4) 1.0735(6) 0.1768(5) 0.0359(14) Uani 1 1 d . . . . .
C3 C -0.2497(5) 0.8147(6) 0.1685(6) 0.0527(18) Uani 1 1 d . . . . .
H3A H -0.2606 0.7660 0.2378 0.079 Uiso 1 1 calc R U . . .
H3B H -0.3047 0.8068 0.1161 0.079 Uiso 1 1 calc R U . . .
H3C H -0.2423 0.8984 0.1911 0.079 Uiso 1 1 calc R U . . .
C4 C -0.1413(5) 0.8697(6) -0.0247(5) 0.0497(17) Uani 1 1 d . . . . .
H4A H -0.0855 0.8545 -0.0743 0.075 Uiso 1 1 calc R U . . .
H4B H -0.1379 0.9512 0.0055 0.075 Uiso 1 1 calc R U . . .
H4C H -0.2003 0.8601 -0.0700 0.075 Uiso 1 1 calc R U . . .
C5 C 0.1636(5) 0.8932(6) 0.0276(7) 0.0554(19) Uani 1 1 d . . . . .
H5A H 0.1191 0.9587 0.0112 0.083 Uiso 1 1 calc R U . . .
H5B H 0.2066 0.8818 -0.0387 0.083 Uiso 1 1 calc R U . . .
H5C H 0.2016 0.9123 0.0966 0.083 Uiso 1 1 calc R U . . .
C6 C 0.1962(4) 0.6555(6) 0.0799(6) 0.0482(17) Uani 1 1 d . . . . .
H6A H 0.1712 0.5754 0.0951 0.072 Uiso 1 1 calc R U . . .
H6B H 0.2328 0.6832 0.1473 0.072 Uiso 1 1 calc R U . . .
H6C H 0.2383 0.6534 0.0118 0.072 Uiso 1 1 calc R U . . .
C7 C 0.0561(5) 0.5497(6) 0.3889(6) 0.0584(19) Uani 1 1 d . . . . .
H7A H 0.1237 0.5725 0.3798 0.088 Uiso 1 1 calc R U . . .
H7B H 0.0520 0.4644 0.4066 0.088 Uiso 1 1 calc R U . . .
H7C H 0.0274 0.5955 0.4523 0.088 Uiso 1 1 calc R U . . .
C8 C -0.1276(5) 0.5305(6) 0.2969(7) 0.0555(19) Uani 1 1 d . . . . .
H8A H -0.1718 0.5414 0.2317 0.083 Uiso 1 1 calc R U . . .
H8B H -0.1501 0.5773 0.3633 0.083 Uiso 1 1 calc R U . . .
H8C H -0.1253 0.4460 0.3181 0.083 Uiso 1 1 calc R U . . .

loop_
_atom_site_aniso_label
_atom_site_aniso_U_11
_atom_site_aniso_U_22
_atom_site_aniso_U_33
_atom_site_aniso_U_23
_atom_site_aniso_U_13
_atom_site_aniso_U_12
Ru1 0.0285(2) 0.0209(2) 0.0204(2) -0.0011(2) -0.0020(2) 0.00145(14)
Cl1 0.0523(9) 0.0489(9) 0.0267(7) -0.0045(7) 0.0081(7) 0.0062(8)
Cl2 0.0445(9) 0.0488(10) 0.0456(9) -0.0057(8) -0.0196(7) -0.0053(7)
S1 0.0307(8) 0.0354(8) 0.0270(7) -0.0022(6) -0.0042(6) 0.0042(6)
S2 0.0312(7) 0.0271(7) 0.0308(7) -0.0025(6) 0.0043(6) 0.0002(6)
S3 0.0435(8) 0.0244(8) 0.0299(7) 0.0025(6) -0.0035(6) -0.0004(6)
O1 0.050(3) 0.044(3) 0.053(3) -0.012(2) -0.015(2) -0.003(2)
O2 0.055(3) 0.050(3) 0.027(2) -0.0076(19) 0.003(2) 0.004(2)
O3 0.080(3) 0.027(2) 0.052(3) -0.004(2) 0.007(2) 0.003(2)
N1 0.039(3) 0.027(3) 0.031(4) -0.002(2) 0.000(2) 0.0023(19)
C1 0.089(5) 0.029(3) 0.043(4) 0.003(3) 0.006(4) 0.011(4)
C2 0.048(3) 0.029(3) 0.031(4) -0.003(2) 0.001(3) 0.002(3)
C3 0.038(3) 0.076(5) 0.045(4) 0.003(3) -0.003(3) 0.012(3)
C4 0.052(4) 0.063(5) 0.034(3) 0.013(3) -0.012(3) 0.005(3)
C5 0.059(4) 0.036(4) 0.071(5) -0.003(3) 0.027(4) -0.009(3)
C6 0.037(3) 0.051(4) 0.057(4) -0.001(3) 0.008(3) 0.013(3)
C7 0.082(5) 0.042(4) 0.051(4) 0.018(4) -0.024(4) -0.003(4)
C8 0.056(4) 0.040(4) 0.071(5) 0.015(4) 0.005(4) -0.011(3)

loop_
_atom_type_symbol
_atom_type_description
_atom_type_scat_dispersion_real
_atom_type_scat_dispersion_imag
_atom_type_scat_source
C C 0.0033 0.0016 'International Tables Vol C Tables 4.2.6.8 and 6.1.1.4'
H H 0.0000 0.0000 'International Tables Vol C Tables 4.2.6.8 and 6.1.1.4'
N N 0.0061 0.0033 'International Tables Vol C Tables 4.2.6.8 and 6.1.1.4'
S S 0.1246 0.1234 'International Tables Vol C Tables 4.2.6.8 and 6.1.1.4'
O O 0.0106 0.0060 'International Tables Vol C Tables 4.2.6.8 and 6.1.1.4'
Cl Cl 0.1484 0.1585 'International Tables Vol C Tables 4.2.6.8 and 6.1.1.4'
Ru Ru -1.2594 0.8363 'International Tables Vol C Tables 4.2.6.8 and 6.1.1.4'

loop_
_geom_angle_atom_site_label_1
_geom_angle_atom_site_label_2
_geom_angle_atom_site_label_3
_geom_angle
_geom_angle_site_symmetry_1
_geom_angle_site_symmetry_3
_geom_angle_publ_flag
N1 Ru1 S2 92.29(14) . . ?
N1 Ru1 S1 89.17(13) . . ?
S2 Ru1 S1 92.05(7) . . ?
N1 Ru1 S3 174.29(14) . . ?
S2 Ru1 S3 93.40(5) . . ?
S1 Ru1 S3 91.08(5) . . ?
N1 Ru1 Cl1 85.77(13) . . ?
S2 Ru1 Cl1 174.09(6) . . ?
S1 Ru1 Cl1 93.50(6) . . ?
S3 Ru1 Cl1 88.52(6) . . ?
N1 Ru1 Cl2 86.46(12) . . ?
S2 Ru1 Cl2 86.99(6) . . ?
S1 Ru1 Cl2 175.48(6) . . ?
S3 Ru1 Cl2 93.38(6) . . ?
Cl1 Ru1 Cl2 87.32(7) . . ?
O1 S1 C3 105.9(3) . . ?
O1 S1 C4 106.7(3) . . ?
C3 S1 C4 98.8(3) . . ?
O1 S1 Ru1 118.94(19) . . ?
C3 S1 Ru1 112.6(2) . . ?
C4 S1 Ru1 111.8(2) . . ?
O2 S2 C5 106.6(3) . . ?
O2 S2 C6 106.4(3) . . ?
C5 S2 C6 99.0(3) . . ?
O2 S2 Ru1 119.14(19) . . ?
C5 S2 Ru1 109.4(2) . . ?
C6 S2 Ru1 114.1(2) . . ?
O3 S3 C7 106.8(3) . . ?
O3 S3 C8 106.4(3) . . ?
C7 S3 C8 99.8(4) . . ?
O3 S3 Ru1 118.7(2) . . ?
C7 S3 Ru1 111.3(2) . . ?
C8 S3 Ru1 112.0(2) . . ?
C2 N1 Ru1 173.0(5) . . ?
N1 C2 C1 177.6(7) . . ?

loop_
_geom_bond_atom_site_label_1
_geom_bond_atom_site_label_2
_geom_bond_distance
_geom_bond_site_symmetry_2
_geom_bond_publ_flag
Ru1 N1 2.096(5) . ?
Ru1 S2 2.2731(16) . ?
Ru1 S1 2.2786(16) . ?
Ru1 S3 2.2955(16) . ?
Ru1 Cl1 2.4195(16) . ?
Ru1 Cl2 2.4381(16) . ?
S1 O1 1.471(4) . ?
S1 C3 1.778(7) . ?
S1 C4 1.787(6) . ?
S2 O2 1.474(4) . ?
S2 C5 1.777(6) . ?
S2 C6 1.792(6) . ?
S3 O3 1.474(5) . ?
S3 C7 1.778(6) . ?
S3 C8 1.780(6) . ?
N1 C2 1.124(8) . ?
C1 C2 1.457(9) . ?
